data_4112482
loop_
_publ_author_name
'Richard D. Adams'
'Burjor Captain'
'Wei Fu'
'Michael B. Hall'
'Josiah Manson'
'Mark D. Smith'
'Charles Edwin Webster'

_publ_section_title
;
 Bimetallic Cluster Complexes: The Synthesis, Structures, and Bonding of
 Ruthenium Carbonyl Cluster Complexes Containing Palladium and Platinum
 with the Bulky Tri-tert-butyl-phosphine Ligand
;
_journal_name_full 'Journal of the American Chemical Society'
_journal_page_first 5253
_journal_page_last 5267
_journal_paper_doi 10.1021/ja039541p
_journal_volume 126
_journal_year 2004
_chemical_formula_sum 'C33 H33 O14 P Pd Ru6'
_chemical_formula_weight 1397.38
_chemical_name_systematic
; 
 ? 
;
_space_group_IT_number 2
_symmetry_cell_setting triclinic
_symmetry_space_group_name_Hall '-P 1'
_symmetry_space_group_name_H-M 'P -1'
_atom_sites_solution_hydrogens geom
_atom_sites_solution_primary direct
_atom_sites_solution_secondary difmap
_audit_creation_method SHELXL-97
_cell_angle_alpha 77.464(2)
_cell_angle_beta 88.967(2)
_cell_angle_gamma 81.998(2)
_cell_formula_units_Z 2
_cell_length_a 8.9793(9)
_cell_length_b 13.7655(14)
_cell_length_c 17.1762(18)
_cell_measurement_reflns_used 2894
_cell_measurement_temperature 296(2)
_cell_measurement_theta_max 24.80
_cell_measurement_theta_min 2.43
_cell_volume 2052.1(4)
_computing_cell_refinement 'SAINT+ NT V6.02a (Bruker, 1998)'
_computing_data_collection 'SMART NT V5.619 (Bruker, 2000)'
_computing_data_reduction 'SAINT+ NT V6.02a'
_computing_molecular_graphics 'SHELXTL V5.1 (Sheldrick, 1997)'
_computing_publication_material 'SHELXTL V5.1'
_computing_structure_refinement 'SHELXL-97 (Sheldrick, 1997)'
_computing_structure_solution 'SHELXS-97 (Sheldrick, 1990)'
_diffrn_ambient_temperature 296(2)
_diffrn_measured_fraction_theta_full 0.998
_diffrn_measured_fraction_theta_max 0.998
_diffrn_measurement_device_type 'Bruker SMART APEX CCD diffractometer'
_diffrn_measurement_method 'omega scans'
_diffrn_radiation_monochromator graphite
_diffrn_radiation_source 'fine-focus sealed tube'
_diffrn_radiation_type MoK\a
_diffrn_radiation_wavelength 0.71073
_diffrn_reflns_av_R_equivalents 0.0463
_diffrn_reflns_av_sigmaI/netI 0.0675
_diffrn_reflns_limit_h_max 11
_diffrn_reflns_limit_h_min -11
_diffrn_reflns_limit_k_max 16
_diffrn_reflns_limit_k_min -16
_diffrn_reflns_limit_l_max 21
_diffrn_reflns_limit_l_min -21
_diffrn_reflns_number 18309
_diffrn_reflns_theta_full 26.02
_diffrn_reflns_theta_max 26.02
_diffrn_reflns_theta_min 1.21
_diffrn_standards_decay_% <1
_exptl_absorpt_coefficient_mu 2.677
_exptl_absorpt_correction_T_max 1.000
_exptl_absorpt_correction_T_min 0.814
_exptl_absorpt_correction_type SADABS
_exptl_absorpt_process_details '(SADABS, Bruker, 1997)'
_exptl_crystal_colour Red
_exptl_crystal_density_diffrn 2.261
_exptl_crystal_description Plate
_exptl_crystal_F_000 1336
_exptl_crystal_size_max 0.35
_exptl_crystal_size_mid 0.06
_exptl_crystal_size_min 0.01
_refine_diff_density_max 0.957
_refine_diff_density_min -0.852
_refine_diff_density_rms 0.196
_refine_ls_extinction_method none
_refine_ls_goodness_of_fit_ref 1.060
_refine_ls_hydrogen_treatment mixed
_refine_ls_matrix_type full
_refine_ls_number_parameters 505
_refine_ls_number_reflns 8046
_refine_ls_number_restraints 0
_refine_ls_restrained_S_all 1.060
_refine_ls_R_factor_all 0.0732
_refine_ls_R_factor_gt 0.0496
_refine_ls_shift/su_max 0.001
_refine_ls_shift/su_mean 0.000
_refine_ls_structure_factor_coef Fsqd
_refine_ls_weighting_details 'calc w=1/[\s^2^(Fo^2^)+(0.0529P)^2^+0.0000P] where P=(Fo^2^+2Fc^2^)/3'
_refine_ls_weighting_scheme calc
_refine_ls_wR_factor_gt 0.1061
_refine_ls_wR_factor_ref 0.1215
_reflns_number_gt 6010
_reflns_number_total 8046
_reflns_threshold_expression >2sigma(I)
_cod_data_source_file ja039541psi20031119_092531.cif
_cod_data_source_block bcru6bzs
_cod_database_code 4112482

loop_
_symmetry_equiv_pos_as_xyz
'x, y, z'
'-x, -y, -z'

loop_
_atom_site_label
_atom_site_type_symbol
_atom_site_fract_x
_atom_site_fract_y
_atom_site_fract_z
_atom_site_U_iso_or_equiv
_atom_site_adp_type
_atom_site_occupancy
_atom_site_symmetry_multiplicity
_atom_site_calc_flag
_atom_site_refinement_flags
Pd1 Pd 0.70734(7) 1.06264(5) 0.72982(4) 0.03625(17) Uani 1 1 d .
Ru1 Ru 0.81590(7) 0.80162(5) 0.91520(4) 0.03025(16) Uani 1 1 d .
Ru2 Ru 0.57906(6) 0.89347(5) 0.80484(4) 0.03177(16) Uani 1 1 d .
Ru3 Ru 0.91091(7) 0.88276(5) 0.75787(4) 0.03031(16) Uani 1 1 d .
Ru4 Ru 0.94507(7) 0.67011(5) 0.81513(4) 0.03305(17) Uani 1 1 d .
Ru5 Ru 0.63940(7) 0.67172(5) 0.85804(4) 0.03317(17) Uani 1 1 d .
Ru6 Ru 0.70777(7) 0.77261(5) 0.69689(4) 0.03506(17) Uani 1 1 d .
P1 P 0.6482(2) 1.23786(16) 0.67123(13) 0.0368(5) Uani 1 1 d .
O21 O 0.3576(7) 0.8525(6) 0.9375(5) 0.078(2) Uani 1 1 d .
O22 O 0.3277(8) 0.9759(6) 0.6804(5) 0.081(2) Uani 1 1 d .
O23 O 0.5694(8) 1.0768(5) 0.8768(4) 0.0581(18) Uani 1 1 d .
O31 O 1.0587(8) 1.0354(6) 0.8207(5) 0.075(2) Uani 1 1 d .
O32 O 1.0139(9) 0.9572(7) 0.5895(4) 0.094(3) Uani 1 1 d .
O33 O 1.2287(7) 0.7778(5) 0.7719(6) 0.100(3) Uani 1 1 d .
O41 O 1.1726(9) 0.5660(7) 0.9418(4) 0.092(3) Uani 1 1 d .
O42 O 1.1033(9) 0.5304(7) 0.7166(5) 0.099(3) Uani 1 1 d .
O43 O 0.8294(7) 0.4699(4) 0.8878(4) 0.0590(18) Uani 1 1 d .
O51 O 0.5270(9) 0.6053(6) 1.0245(4) 0.082(2) Uani 1 1 d .
O52 O 0.4032(7) 0.5578(5) 0.8092(5) 0.067(2) Uani 1 1 d .
O61 O 0.4326(11) 0.6934(9) 0.6499(5) 0.135(5) Uani 1 1 d .
O62 O 0.6389(12) 0.9466(6) 0.5559(5) 0.110(3) Uani 1 1 d .
O63 O 0.8902(12) 0.6550(8) 0.5894(5) 0.128(4) Uani 1 1 d .
C1 C 0.7618(7) 0.7862(5) 0.8109(4) 0.0252(15) Uani 1 1 d .
C2 C 0.9884(10) 0.8554(9) 0.9799(5) 0.055(3) Uani 1 1 d .
H2 H 1.0757 0.8804 0.9601 0.066 Uiso 1 1 calc R
C3 C 0.8553(10) 0.9220(7) 0.9762(5) 0.046(2) Uani 1 1 d .
H3 H 0.8540 0.9898 0.9533 0.056 Uiso 1 1 calc R
C4 C 0.7259(10) 0.8862(8) 1.0069(5) 0.052(3) Uani 1 1 d .
H4 H 0.6372 0.9304 1.0057 0.062 Uiso 1 1 calc R
C5 C 0.7271(13) 0.7848(9) 1.0396(5) 0.063(3) Uani 1 1 d .
H5 H 0.6400 0.7607 1.0609 0.075 Uiso 1 1 calc R
C6 C 0.8604(16) 0.7196(8) 1.0403(6) 0.073(4) Uani 1 1 d .
H6 H 0.8612 0.6511 1.0602 0.088 Uiso 1 1 calc R
C7 C 0.9952(12) 0.7565(9) 1.0110(6) 0.065(3) Uani 1 1 d .
H7 H 1.0854 0.7135 1.0132 0.078 Uiso 1 1 calc R
C21 C 0.4405(9) 0.8621(7) 0.8869(6) 0.048(2) Uani 1 1 d .
C22 C 0.4256(10) 0.9455(7) 0.7251(6) 0.056(3) Uani 1 1 d .
C23 C 0.5955(9) 1.0274(6) 0.8293(5) 0.041(2) Uani 1 1 d .
C31 C 0.9977(10) 0.9828(7) 0.7954(5) 0.049(2) Uani 1 1 d .
C32 C 0.9689(10) 0.9319(7) 0.6517(6) 0.052(2) Uani 1 1 d .
C33 C 1.0981(10) 0.7865(6) 0.7741(6) 0.050(2) Uani 1 1 d .
C41 C 1.0855(9) 0.6074(7) 0.8945(5) 0.045(2) Uani 1 1 d .
C42 C 1.0432(10) 0.5853(8) 0.7514(6) 0.054(3) Uani 1 1 d .
C43 C 0.8060(10) 0.5572(6) 0.8661(5) 0.040(2) Uani 1 1 d .
C51 C 0.5706(10) 0.6329(7) 0.9613(6) 0.049(2) Uani 1 1 d .
C52 C 0.4933(9) 0.6023(7) 0.8251(6) 0.045(2) Uani 1 1 d .
C61 C 0.5376(14) 0.7192(10) 0.6712(6) 0.082(4) Uani 1 1 d .
C62 C 0.6675(14) 0.8837(8) 0.6100(6) 0.073(4) Uani 1 1 d .
C63 C 0.8240(14) 0.6986(10) 0.6321(6) 0.079(4) Uani 1 1 d .
C71 C 0.7068(12) 1.3208(7) 0.7374(6) 0.054(3) Uani 1 1 d .
C72 C 0.8516(13) 1.2697(9) 0.7821(7) 0.079(3) Uani 1 1 d .
H72A H 0.9305 1.2621 0.7445 0.119 Uiso 1 1 calc R
H72B H 0.8364 1.2047 0.8127 0.119 Uiso 1 1 calc R
H72C H 0.8791 1.3100 0.8172 0.119 Uiso 1 1 calc R
C73 C 0.5868(14) 1.3271(7) 0.8024(6) 0.079(4) Uani 1 1 d .
H73A H 0.6210 1.3610 0.8406 0.119 Uiso 1 1 calc R
H73B H 0.5707 1.2605 0.8289 0.119 Uiso 1 1 calc R
H73C H 0.4943 1.3636 0.7783 0.119 Uiso 1 1 calc R
C74 C 0.7266(13) 1.4265(7) 0.6948(6) 0.069(3) Uani 1 1 d .
H74A H 0.7485 1.4641 0.7332 0.104 Uiso 1 1 calc R
H74B H 0.6357 1.4585 0.6662 0.104 Uiso 1 1 calc R
H74C H 0.8082 1.4241 0.6580 0.104 Uiso 1 1 calc R
C75 C 0.4424(10) 1.2788(8) 0.6424(6) 0.060(3) Uani 1 1 d .
C76 C 0.3489(12) 1.2317(9) 0.7156(7) 0.084(4) Uani 1 1 d .
H76A H 0.3559 1.2667 0.7577 0.126 Uiso 1 1 calc R
H76B H 0.3881 1.1620 0.7341 0.126 Uiso 1 1 calc R
H76C H 0.2455 1.2375 0.6997 0.126 Uiso 1 1 calc R
C77 C 0.3908(12) 1.3919(8) 0.6184(8) 0.089(4) Uani 1 1 d .
H77A H 0.4490 1.4209 0.5741 0.133 Uiso 1 1 calc R
H77B H 0.4047 1.4222 0.6626 0.133 Uiso 1 1 calc R
H77C H 0.2863 1.4038 0.6033 0.133 Uiso 1 1 calc R
C78 C 0.4020(13) 1.2279(10) 0.5745(7) 0.086(4) Uani 1 1 d .
H78A H 0.2968 1.2459 0.5617 0.129 Uiso 1 1 calc R
H78B H 0.4244 1.1562 0.5919 0.129 Uiso 1 1 calc R
H78C H 0.4599 1.2501 0.5282 0.129 Uiso 1 1 calc R
C79 C 0.7634(11) 1.2602(7) 0.5757(6) 0.052(2) Uani 1 1 d .
C80 C 0.9297(11) 1.2490(10) 0.5997(7) 0.082(4) Uani 1 1 d .
H80A H 0.9896 1.2606 0.5526 0.122 Uiso 1 1 calc R
H80B H 0.9604 1.1823 0.6305 0.122 Uiso 1 1 calc R
H80C H 0.9431 1.2971 0.6311 0.122 Uiso 1 1 calc R
C81 C 0.7219(13) 1.3602(7) 0.5167(5) 0.066(3) Uani 1 1 d .
H81A H 0.7349 1.4143 0.5419 0.099 Uiso 1 1 calc R
H81B H 0.6189 1.3665 0.5001 0.099 Uiso 1 1 calc R
H81C H 0.7858 1.3626 0.4711 0.099 Uiso 1 1 calc R
C82 C 0.7498(14) 1.1742(8) 0.5335(6) 0.080(4) Uani 1 1 d .
H82A H 0.6553 1.1871 0.5052 0.120 Uiso 1 1 calc R
H82B H 0.7550 1.1121 0.5723 0.120 Uiso 1 1 calc R
H82C H 0.8305 1.1698 0.4964 0.120 Uiso 1 1 calc R

loop_
_atom_site_aniso_label
_atom_site_aniso_U_11
_atom_site_aniso_U_22
_atom_site_aniso_U_33
_atom_site_aniso_U_23
_atom_site_aniso_U_13
_atom_site_aniso_U_12
Pd1 0.0384(4) 0.0293(3) 0.0393(4) -0.0055(3) 0.0037(3) -0.0022(3)
Ru1 0.0274(3) 0.0335(4) 0.0306(4) -0.0095(3) -0.0008(3) -0.0028(3)
Ru2 0.0215(3) 0.0307(3) 0.0413(4) -0.0049(3) 0.0007(3) -0.0021(3)
Ru3 0.0229(3) 0.0301(3) 0.0369(4) -0.0060(3) 0.0024(3) -0.0024(3)
Ru4 0.0285(3) 0.0327(4) 0.0369(4) -0.0100(3) -0.0026(3) 0.0038(3)
Ru5 0.0305(3) 0.0295(3) 0.0393(4) -0.0054(3) -0.0003(3) -0.0068(3)
Ru6 0.0352(4) 0.0399(4) 0.0306(4) -0.0076(3) -0.0045(3) -0.0064(3)
P1 0.0417(12) 0.0281(11) 0.0392(13) -0.0062(10) 0.0018(10) -0.0020(9)
O21 0.044(4) 0.095(6) 0.083(6) -0.002(5) 0.025(4) -0.005(4)
O22 0.056(4) 0.075(5) 0.100(6) 0.011(4) -0.043(4) -0.006(4)
O23 0.078(5) 0.044(4) 0.052(4) -0.015(3) 0.023(4) -0.005(3)
O31 0.079(5) 0.064(5) 0.096(6) -0.027(4) -0.003(4) -0.037(4)
O32 0.092(6) 0.120(7) 0.052(5) 0.007(5) 0.023(4) 0.003(5)
O33 0.023(4) 0.054(5) 0.204(10) 0.013(5) 0.006(5) -0.002(3)
O41 0.081(5) 0.121(7) 0.058(5) -0.015(5) -0.038(4) 0.043(5)
O42 0.073(5) 0.116(7) 0.117(7) -0.073(6) -0.004(5) 0.030(5)
O43 0.074(5) 0.033(4) 0.065(4) 0.000(3) 0.006(4) -0.004(3)
O51 0.117(7) 0.082(6) 0.055(5) -0.013(4) 0.034(5) -0.045(5)
O52 0.043(4) 0.055(4) 0.107(6) -0.021(4) -0.015(4) -0.016(3)
O61 0.116(8) 0.247(13) 0.072(6) -0.033(7) -0.009(5) -0.126(9)
O62 0.180(10) 0.069(6) 0.073(6) 0.008(5) -0.054(6) -0.016(6)
O63 0.136(9) 0.165(10) 0.070(6) -0.046(7) 0.004(6) 0.055(8)
C1 0.027(4) 0.025(4) 0.026(4) -0.010(3) 0.002(3) -0.006(3)
C2 0.036(5) 0.098(9) 0.046(6) -0.042(6) -0.001(4) -0.016(5)
C3 0.055(6) 0.051(6) 0.045(5) -0.032(5) -0.002(4) -0.012(5)
C4 0.039(5) 0.080(8) 0.044(6) -0.031(5) 0.003(4) -0.002(5)
C5 0.074(7) 0.088(9) 0.036(6) -0.026(6) 0.015(5) -0.023(7)
C6 0.136(12) 0.052(7) 0.034(6) -0.010(5) -0.020(7) -0.019(7)
C7 0.058(7) 0.077(8) 0.058(7) -0.027(6) -0.031(5) 0.023(6)
C21 0.027(4) 0.060(6) 0.052(6) -0.005(5) 0.003(4) -0.005(4)
C22 0.043(5) 0.041(5) 0.075(7) 0.005(5) -0.004(5) -0.005(4)
C23 0.046(5) 0.031(4) 0.045(5) -0.010(4) -0.001(4) -0.001(4)
C31 0.054(6) 0.045(5) 0.049(6) -0.010(5) 0.015(5) -0.017(5)
C32 0.047(6) 0.060(6) 0.043(6) -0.007(5) 0.006(5) 0.004(5)
C33 0.043(5) 0.032(5) 0.071(7) -0.005(5) -0.005(5) 0.002(4)
C41 0.034(5) 0.051(6) 0.048(6) -0.013(5) 0.000(4) 0.009(4)
C42 0.038(5) 0.067(7) 0.060(6) -0.028(5) -0.003(5) 0.006(5)
C43 0.054(5) 0.029(5) 0.036(5) -0.007(4) -0.009(4) 0.001(4)
C51 0.052(6) 0.039(5) 0.060(6) -0.011(5) 0.004(5) -0.014(4)
C52 0.028(4) 0.040(5) 0.062(6) -0.002(4) -0.001(4) 0.004(4)
C61 0.090(9) 0.121(11) 0.043(6) -0.013(7) -0.006(6) -0.050(8)
C62 0.128(10) 0.042(6) 0.049(6) 0.002(5) -0.039(7) -0.025(6)
C63 0.089(9) 0.100(10) 0.042(6) -0.019(6) -0.012(6) 0.015(7)
C71 0.073(7) 0.046(6) 0.049(6) -0.017(5) -0.010(5) -0.011(5)
C72 0.093(9) 0.081(8) 0.068(8) -0.019(7) -0.028(7) -0.021(7)
C73 0.144(11) 0.045(6) 0.056(7) -0.020(5) 0.029(7) -0.029(7)
C74 0.104(9) 0.049(6) 0.059(7) -0.008(5) -0.010(6) -0.029(6)
C75 0.039(5) 0.056(6) 0.076(7) 0.002(5) -0.005(5) 0.003(5)
C76 0.058(7) 0.075(8) 0.112(10) -0.006(7) 0.024(7) -0.009(6)
C77 0.054(7) 0.054(7) 0.135(12) 0.018(7) -0.011(7) 0.013(6)
C78 0.064(7) 0.113(11) 0.080(9) -0.017(8) -0.025(6) -0.015(7)
C79 0.055(6) 0.052(6) 0.049(6) -0.008(5) 0.001(5) -0.009(5)
C80 0.054(7) 0.112(10) 0.072(8) -0.006(7) 0.024(6) -0.012(7)
C81 0.097(8) 0.046(6) 0.046(6) 0.003(5) 0.018(6) 0.001(6)
C82 0.109(10) 0.072(8) 0.056(7) -0.018(6) 0.015(7) 0.006(7)

loop_
_atom_type_symbol
_atom_type_description
_atom_type_scat_dispersion_real
_atom_type_scat_dispersion_imag
_atom_type_scat_source
C C 0.0033 0.0016 'International Tables Vol C Tables 4.2.6.8 and 6.1.1.4'
H H 0.0000 0.0000 'International Tables Vol C Tables 4.2.6.8 and 6.1.1.4'
O O 0.0106 0.0060 'International Tables Vol C Tables 4.2.6.8 and 6.1.1.4'
P P 0.1023 0.0942 'International Tables Vol C Tables 4.2.6.8 and 6.1.1.4'
Ru Ru -1.2594 0.8363 'International Tables Vol C Tables 4.2.6.8 and 6.1.1.4'
Pd Pd -0.9988 1.0072 'International Tables Vol C Tables 4.2.6.8 and 6.1.1.4'

loop_
_geom_angle_atom_site_label_1
_geom_angle_atom_site_label_2
_geom_angle_atom_site_label_3
_geom_angle
C23 Pd1 P1 110.6(2)
C23 Pd1 Ru2 45.8(2)
P1 Pd1 Ru2 142.85(6)
C23 Pd1 Ru3 95.3(2)
P1 Pd1 Ru3 150.54(6)
Ru2 Pd1 Ru3 66.18(2)
C1 Ru1 C3 139.4(3)
C1 Ru1 C6 143.5(3)
C3 Ru1 C6 77.1(4)
C1 Ru1 C2 142.6(3)
C3 Ru1 C2 36.7(3)
C6 Ru1 C2 64.5(4)
C1 Ru1 C4 139.0(3)
C3 Ru1 C4 36.1(3)
C6 Ru1 C4 65.2(4)
C2 Ru1 C4 65.0(3)
C1 Ru1 C5 140.9(3)
C3 Ru1 C5 65.1(4)
C6 Ru1 C5 36.4(4)
C2 Ru1 C5 76.4(4)
C4 Ru1 C5 36.1(4)
C1 Ru1 C7 143.9(3)
C3 Ru1 C7 65.1(4)
C6 Ru1 C7 37.1(4)
C2 Ru1 C7 35.0(4)
C4 Ru1 C7 77.1(4)
C5 Ru1 C7 65.9(4)
C1 Ru1 Ru2 45.8(2)
C3 Ru1 Ru2 104.0(2)
C6 Ru1 Ru2 142.5(4)
C2 Ru1 Ru2 135.7(3)
C4 Ru1 Ru2 93.3(2)
C5 Ru1 Ru2 109.2(3)
C7 Ru1 Ru2 169.0(3)
C1 Ru1 Ru3 46.7(2)
C3 Ru1 Ru3 100.5(2)
C6 Ru1 Ru3 152.4(4)
C2 Ru1 Ru3 96.8(3)
C4 Ru1 Ru3 127.4(3)
C5 Ru1 Ru3 163.5(3)
C7 Ru1 Ru3 116.6(3)
Ru2 Ru1 Ru3 65.11(2)
C1 Ru1 Ru4 47.4(2)
C3 Ru1 Ru4 145.3(2)
C6 Ru1 Ru4 107.0(3)
C2 Ru1 Ru4 112.7(2)
C4 Ru1 Ru4 172.1(3)
C5 Ru1 Ru4 136.8(3)
C7 Ru1 Ru4 96.9(3)
Ru2 Ru1 Ru4 93.21(3)
Ru3 Ru1 Ru4 59.72(2)
C1 Ru1 Ru5 45.7(2)
C3 Ru1 Ru5 155.6(2)
C6 Ru1 Ru5 101.2(3)
C2 Ru1 Ru5 161.9(3)
C4 Ru1 Ru5 120.9(2)
C5 Ru1 Ru5 98.9(3)
C7 Ru1 Ru5 127.1(3)
Ru2 Ru1 Ru5 62.47(2)
Ru3 Ru1 Ru5 91.97(3)
Ru4 Ru1 Ru5 58.87(2)
C21 Ru2 C22 93.5(4)
C21 Ru2 C23 93.0(4)
C22 Ru2 C23 94.4(4)
C21 Ru2 C1 113.4(3)
C22 Ru2 C1 131.9(4)
C23 Ru2 C1 121.4(3)
C21 Ru2 Pd1 136.9(3)
C22 Ru2 Pd1 83.3(3)
C23 Ru2 Pd1 44.8(3)
C1 Ru2 Pd1 99.70(19)
C21 Ru2 Ru1 88.8(3)
C22 Ru2 Ru1 174.5(3)
C23 Ru2 Ru1 90.4(2)
C1 Ru2 Ru1 42.71(19)
Pd1 Ru2 Ru1 98.33(3)
C21 Ru2 Ru6 128.6(3)
C22 Ru2 Ru6 85.7(3)
C23 Ru2 Ru6 138.4(3)
C1 Ru2 Ru6 46.29(19)
Pd1 Ru2 Ru6 94.16(3)
Ru1 Ru2 Ru6 88.99(2)
C21 Ru2 Ru5 75.5(3)
C22 Ru2 Ru5 116.5(3)
C23 Ru2 Ru5 147.2(2)
C1 Ru2 Ru5 43.93(19)
Pd1 Ru2 Ru5 143.45(3)
Ru1 Ru2 Ru5 59.37(2)
Ru6 Ru2 Ru5 59.76(2)
C21 Ru2 Ru3 146.5(3)
C22 Ru2 Ru3 119.9(3)
C23 Ru2 Ru3 87.4(2)
C1 Ru2 Ru3 42.35(19)
Pd1 Ru2 Ru3 57.35(2)
Ru1 Ru2 Ru3 57.66(2)
Ru6 Ru2 Ru3 57.73(2)
Ru5 Ru2 Ru3 86.24(2)
C32 Ru3 C31 92.1(4)
C32 Ru3 C33 89.3(4)
C31 Ru3 C33 93.6(4)
C32 Ru3 C1 134.7(4)
C31 Ru3 C1 131.2(3)
C33 Ru3 C1 98.7(3)
C32 Ru3 Pd1 83.4(3)
C31 Ru3 Pd1 70.8(3)
C33 Ru3 Pd1 162.4(3)
C1 Ru3 Pd1 97.81(19)
C32 Ru3 Ru4 117.5(3)
C31 Ru3 Ru4 130.4(3)
C33 Ru3 Ru4 51.6(3)
C1 Ru3 Ru4 47.77(19)
Pd1 Ru3 Ru4 145.49(3)
C32 Ru3 Ru1 177.1(3)
C31 Ru3 Ru1 90.7(3)
C33 Ru3 Ru1 90.7(3)
C1 Ru3 Ru1 42.47(18)
Pd1 Ru3 Ru1 97.35(3)
Ru4 Ru3 Ru1 60.51(2)
C32 Ru3 Ru6 88.4(3)
C31 Ru3 Ru6 164.2(3)
C33 Ru3 Ru6 102.2(3)
C1 Ru3 Ru6 46.31(18)
Pd1 Ru3 Ru6 93.63(3)
Ru4 Ru3 Ru6 62.13(2)
Ru1 Ru3 Ru6 88.78(3)
C32 Ru3 Ru2 121.5(3)
C31 Ru3 Ru2 109.2(3)
C33 Ru3 Ru2 139.6(3)
C1 Ru3 Ru2 41.34(19)
Pd1 Ru3 Ru2 56.47(2)
Ru4 Ru3 Ru2 89.09(2)
Ru1 Ru3 Ru2 57.23(2)
Ru6 Ru3 Ru2 57.82(2)
C41 Ru4 C42 87.2(4)
C41 Ru4 C1 132.0(3)
C42 Ru4 C1 140.8(3)
C41 Ru4 C43 87.1(4)
C42 Ru4 C43 90.6(4)
C1 Ru4 C43 91.4(3)
C41 Ru4 C33 88.2(4)
C42 Ru4 C33 92.1(4)
C1 Ru4 C33 89.5(3)
C43 Ru4 C33 174.4(3)
C41 Ru4 Ru5 116.3(3)
C42 Ru4 Ru5 123.2(3)
C1 Ru4 Ru5 46.54(18)
C43 Ru4 Ru5 44.9(2)
C33 Ru4 Ru5 135.9(2)
C41 Ru4 Ru3 120.4(3)
C42 Ru4 Ru3 119.6(3)
C1 Ru4 Ru3 46.56(19)
C43 Ru4 Ru3 137.9(2)
C33 Ru4 Ru3 43.5(2)
Ru5 Ru4 Ru3 93.05(2)
C41 Ru4 Ru1 90.0(3)
C42 Ru4 Ru1 176.0(3)
C1 Ru4 Ru1 42.09(18)
C43 Ru4 Ru1 92.0(2)
C33 Ru4 Ru1 85.0(2)
Ru5 Ru4 Ru1 60.59(2)
Ru3 Ru4 Ru1 59.77(2)
C41 Ru4 Ru6 176.3(3)
C42 Ru4 Ru6 96.1(3)
C1 Ru4 Ru6 44.72(18)
C43 Ru4 Ru6 91.2(2)
C33 Ru4 Ru6 93.3(2)
Ru5 Ru4 Ru6 60.41(2)
Ru3 Ru4 Ru6 59.26(2)
Ru1 Ru4 Ru6 86.80(2)
C51 Ru5 C52 87.4(4)
C51 Ru5 C43 96.0(4)
C52 Ru5 C43 94.6(3)
C51 Ru5 C1 129.4(3)
C52 Ru5 C1 139.1(3)
C43 Ru5 C1 97.8(3)
C51 Ru5 Ru4 125.1(3)
C52 Ru5 Ru4 129.3(3)
C43 Ru5 Ru4 49.5(3)
C1 Ru5 Ru4 48.30(19)
C51 Ru5 Ru1 88.4(3)
C52 Ru5 Ru1 169.6(3)
C43 Ru5 Ru1 95.4(2)
C1 Ru5 Ru1 42.02(18)
Ru4 Ru5 Ru1 60.54(2)
C51 Ru5 Ru6 167.9(3)
C52 Ru5 Ru6 94.6(3)
C43 Ru5 Ru6 95.8(2)
C1 Ru5 Ru6 45.58(18)
Ru4 Ru5 Ru6 61.96(2)
Ru1 Ru5 Ru6 87.60(3)
C51 Ru5 Ru2 109.8(3)
C52 Ru5 Ru2 114.6(2)
C43 Ru5 Ru2 141.1(3)
C1 Ru5 Ru2 43.33(19)
Ru4 Ru5 Ru2 91.61(2)
Ru1 Ru5 Ru2 58.16(2)
Ru6 Ru5 Ru2 58.59(2)
C63 Ru6 C61 89.2(6)
C63 Ru6 C62 91.0(5)
C61 Ru6 C62 91.1(5)
C63 Ru6 C1 127.1(4)
C61 Ru6 C1 124.5(4)
C62 Ru6 C1 123.2(3)
C63 Ru6 Ru3 105.7(4)
C61 Ru6 Ru3 165.1(4)
C62 Ru6 Ru3 87.8(3)
C1 Ru6 Ru3 46.26(19)
C63 Ru6 Ru2 170.0(4)
C61 Ru6 Ru2 100.7(4)
C62 Ru6 Ru2 90.4(3)
C1 Ru6 Ru2 45.09(19)
Ru3 Ru6 Ru2 64.45(2)
C63 Ru6 Ru5 118.8(4)
C61 Ru6 Ru5 82.5(3)
C62 Ru6 Ru5 149.2(4)
C1 Ru6 Ru5 45.03(19)
Ru3 Ru6 Ru5 90.92(3)
Ru2 Ru6 Ru5 61.65(2)
C63 Ru6 Ru4 81.9(3)
C61 Ru6 Ru4 126.3(4)
C62 Ru6 Ru4 141.5(4)
C1 Ru6 Ru4 45.81(19)
Ru3 Ru6 Ru4 58.61(2)
Ru2 Ru6 Ru4 90.87(3)
Ru5 Ru6 Ru4 57.63(2)
C75 P1 C71 108.9(5)
C75 P1 C79 107.9(4)
C71 P1 C79 107.7(4)
C75 P1 Pd1 113.8(3)
C71 P1 Pd1 112.6(3)
C79 P1 Pd1 105.7(3)
Ru1 C1 Ru2 91.5(3)
Ru1 C1 Ru5 92.3(3)
Ru2 C1 Ru5 92.7(3)
Ru1 C1 Ru3 90.8(3)
Ru2 C1 Ru3 96.3(3)
Ru5 C1 Ru3 170.3(4)
Ru1 C1 Ru6 178.3(4)
Ru2 C1 Ru6 88.6(3)
Ru5 C1 Ru6 89.4(3)
Ru3 C1 Ru6 87.4(3)
Ru1 C1 Ru4 90.5(3)
Ru2 C1 Ru4 177.2(4)
Ru5 C1 Ru4 85.2(3)
Ru3 C1 Ru4 85.7(2)
Ru6 C1 Ru4 89.5(3)
C7 C2 C3 122.6(10)
C7 C2 Ru1 73.8(6)
C3 C2 Ru1 71.5(5)
C7 C2 H2 118.7
C3 C2 H2 118.7
Ru1 C2 H2 128.4
C4 C3 C2 119.3(9)
C4 C3 Ru1 72.7(5)
C2 C3 Ru1 71.8(5)
C4 C3 H3 120.4
C2 C3 H3 120.4
Ru1 C3 H3 127.1
C3 C4 C5 120.4(9)
C3 C4 Ru1 71.3(5)
C5 C4 Ru1 72.4(5)
C3 C4 H4 119.8
C5 C4 H4 119.8
Ru1 C4 H4 128.8
C4 C5 C6 119.1(10)
C4 C5 Ru1 71.5(5)
C6 C5 Ru1 70.7(6)
C4 C5 H5 120.5
C6 C5 H5 120.5
Ru1 C5 H5 129.8
C5 C6 C7 120.8(10)
C5 C6 Ru1 73.0(6)
C7 C6 Ru1 72.8(6)
C5 C6 H6 119.6
C7 C6 H6 119.6
Ru1 C6 H6 126.6
C2 C7 C6 117.9(10)
C2 C7 Ru1 71.2(5)
C6 C7 Ru1 70.1(5)
C2 C7 H7 121.1
C6 C7 H7 121.1
Ru1 C7 H7 129.9
O21 C21 Ru2 173.2(9)
O22 C22 Ru2 176.3(9)
O23 C23 Pd1 126.2(7)
O23 C23 Ru2 144.3(7)
Pd1 C23 Ru2 89.4(4)
O31 C31 Ru3 173.8(9)
O32 C32 Ru3 174.9(9)
O33 C33 Ru3 145.1(8)
O33 C33 Ru4 129.9(7)
Ru3 C33 Ru4 84.8(3)
O41 C41 Ru4 177.4(8)
O42 C42 Ru4 176.4(10)
O43 C43 Ru5 140.8(8)
O43 C43 Ru4 133.6(7)
Ru5 C43 Ru4 85.6(3)
O51 C51 Ru5 177.2(8)
O52 C52 Ru5 176.4(9)
O61 C61 Ru6 174.0(12)
O62 C62 Ru6 175.8(9)
O63 C63 Ru6 176.6(10)
C74 C71 C72 109.5(9)
C74 C71 C73 108.5(8)
C72 C71 C73 105.5(8)
C74 C71 P1 115.3(7)
C72 C71 P1 109.3(7)
C73 C71 P1 108.3(7)
C71 C72 H72A 109.5
C71 C72 H72B 109.5
H72A C72 H72B 109.5
C71 C72 H72C 109.5
H72A C72 H72C 109.5
H72B C72 H72C 109.5
C71 C73 H73A 109.5
C71 C73 H73B 109.5
H73A C73 H73B 109.5
C71 C73 H73C 109.5
H73A C73 H73C 109.5
H73B C73 H73C 109.5
C71 C74 H74A 109.5
C71 C74 H74B 109.5
H74A C74 H74B 109.5
C71 C74 H74C 109.5
H74A C74 H74C 109.5
H74B C74 H74C 109.5
C77 C75 C78 109.5(9)
C77 C75 C76 109.5(9)
C78 C75 C76 104.4(9)
C77 C75 P1 116.7(7)
C78 C75 P1 109.4(7)
C76 C75 P1 106.7(7)
C75 C76 H76A 109.5
C75 C76 H76B 109.5
H76A C76 H76B 109.5
C75 C76 H76C 109.5
H76A C76 H76C 109.5
H76B C76 H76C 109.5
C75 C77 H77A 109.5
C75 C77 H77B 109.5
H77A C77 H77B 109.5
C75 C77 H77C 109.5
H77A C77 H77C 109.5
H77B C77 H77C 109.5
C75 C78 H78A 109.5
C75 C78 H78B 109.5
H78A C78 H78B 109.5
C75 C78 H78C 109.5
H78A C78 H78C 109.5
H78B C78 H78C 109.5
C81 C79 C80 109.1(9)
C81 C79 C82 108.9(8)
C80 C79 C82 105.9(9)
C81 C79 P1 116.8(7)
C80 C79 P1 108.0(7)
C82 C79 P1 107.6(7)
C79 C80 H80A 109.5
C79 C80 H80B 109.5
H80A C80 H80B 109.5
C79 C80 H80C 109.5
H80A C80 H80C 109.5
H80B C80 H80C 109.5
C79 C81 H81A 109.5
C79 C81 H81B 109.5
H81A C81 H81B 109.5
C79 C81 H81C 109.5
H81A C81 H81C 109.5
H81B C81 H81C 109.5
C79 C82 H82A 109.5
C79 C82 H82B 109.5
H82A C82 H82B 109.5
C79 C82 H82C 109.5
H82A C82 H82C 109.5
H82B C82 H82C 109.5

loop_
_geom_bond_atom_site_label_1
_geom_bond_atom_site_label_2
_geom_bond_distance
Pd1 C23 1.969(9)
Pd1 P1 2.392(2)
Pd1 Ru2 2.7929(9)
Pd1 Ru3 2.8210(9)
Ru1 C1 1.928(7)
Ru1 C3 2.213(8)
Ru1 C6 2.214(10)
Ru1 C2 2.218(8)
Ru1 C4 2.231(8)
Ru1 C5 2.243(9)
Ru1 C7 2.249(9)
Ru1 Ru2 2.8409(9)
Ru1 Ru3 2.8548(9)
Ru1 Ru4 2.8759(9)
Ru1 Ru5 2.8776(9)
Ru2 C21 1.882(9)
Ru2 C22 1.912(10)
Ru2 C23 2.003(8)
Ru2 C1 2.037(7)
Ru2 Ru6 2.8755(9)
Ru2 Ru5 2.9653(9)
Ru2 Ru3 3.0650(9)
Ru3 C32 1.893(10)
Ru3 C31 1.903(10)
Ru3 C33 1.974(9)
Ru3 C1 2.078(7)
Ru3 Ru4 2.8532(9)
Ru3 Ru6 2.8726(9)
Ru4 C41 1.856(9)
Ru4 C42 1.889(9)
Ru4 C1 2.119(7)
Ru4 C43 2.157(9)
Ru4 C33 2.245(9)
Ru4 Ru5 2.8274(9)
Ru4 Ru6 2.9547(9)
Ru5 C51 1.859(10)
Ru5 C52 1.887(9)
Ru5 C43 2.000(8)
Ru5 C1 2.060(7)
Ru5 Ru6 2.9110(10)
Ru6 C63 1.876(12)
Ru6 C61 1.883(12)
Ru6 C62 1.890(10)
Ru6 C1 2.079(7)
P1 C75 1.897(9)
P1 C71 1.903(9)
P1 C79 1.914(10)
O21 C21 1.132(10)
O22 C22 1.149(10)
O23 C23 1.172(9)
O31 C31 1.127(10)
O32 C32 1.134(11)
O33 C33 1.163(10)
O41 C41 1.137(10)
O42 C42 1.136(10)
O43 C43 1.167(9)
O51 C51 1.150(10)
O52 C52 1.151(10)
O61 C61 1.146(12)
O62 C62 1.130(11)
O63 C63 1.152(12)
C2 C7 1.343(14)
C2 C3 1.395(12)
C2 H2 0.9300
C3 C4 1.376(12)
C3 H3 0.9300
C4 C5 1.386(14)
C4 H4 0.9300
C5 C6 1.391(15)
C5 H5 0.9300
C6 C7 1.419(15)
C6 H6 0.9300
C7 H7 0.9300
C71 C74 1.514(12)
C71 C72 1.523(14)
C71 C73 1.546(14)
C72 H72A 0.9600
C72 H72B 0.9600
C72 H72C 0.9600
C73 H73A 0.9600
C73 H73B 0.9600
C73 H73C 0.9600
C74 H74A 0.9600
C74 H74B 0.9600
C74 H74C 0.9600
C75 C77 1.529(13)
C75 C78 1.557(15)
C75 C76 1.569(14)
C76 H76A 0.9600
C76 H76B 0.9600
C76 H76C 0.9600
C77 H77A 0.9600
C77 H77B 0.9600
C77 H77C 0.9600
C78 H78A 0.9600
C78 H78B 0.9600
C78 H78C 0.9600
C79 C81 1.524(12)
C79 C80 1.534(13)
C79 C82 1.537(13)
C80 H80A 0.9600
C80 H80B 0.9600
C80 H80C 0.9600
C81 H81A 0.9600
C81 H81B 0.9600
C81 H81C 0.9600
C82 H82A 0.9600
C82 H82B 0.9600
C82 H82C 0.9600
